data_4001323
loop_
_publ_author_name
'Lange, Stefan'
'Bawohl, Melanie'
'Wilmer, Dirk'
'Meyer, Hinrich-Wilhelm'
'Wiemh\"ofer, Hans-Dieter'
'Nilges, T.'

_publ_section_title
;
 Polymorphism, Structural Frustration, and Electrical Properties of the
 Mixed Conductor Ag10Te4Br3
;
_journal_issue 6
_journal_name_full 'Chemistry of Materials'
_journal_page_first 1401
_journal_paper_doi 10.1021/cm062731p
_journal_volume 19
_journal_year 2007
_chemical_formula_moiety 'Ag10 Br3 Te4'
_chemical_formula_sum 'Ag10 Br3 Te4'
_chemical_formula_weight 1828.8
_chemical_name_systematic ' ?'
_space_group_IT_number 194
_symmetry_cell_setting hexagonal
_symmetry_space_group_name_Hall '-P 6c 2c'
_symmetry_space_group_name_H-M 'P 63/m m c'
_cell_angle_alpha 90
_cell_angle_beta 90
_cell_angle_gamma 120
_cell_formula_units_Z 6
_cell_length_a 13.748(2)
_cell_length_b 13.748(2)
_cell_length_c 15.383(2)
_cell_measurement_reflns_used 2504
_cell_measurement_temperature 340
_cell_measurement_theta_max 26.94
_cell_measurement_theta_min 2.17
_cell_volume 2518.0(6)
_computing_publication_material '(Jana2000; Petricek and Dusek, 2000)'
_computing_structure_refinement '(Jana2000; Petricek and Dusek, 2000)'
_diffrn_ambient_temperature 340
_diffrn_measured_fraction_theta_full 1.00
_diffrn_measurement_device_type 'IPDS II'
_diffrn_radiation_monochromator graphite
_diffrn_radiation_source X-ray
_diffrn_radiation_type 'Mo K\a'
_diffrn_radiation_wavelength 0.71073
_diffrn_reflns_av_R_equivalents 0.1011
_diffrn_reflns_av_sigmaI/netI 0.0818
_diffrn_reflns_limit_h_max 16
_diffrn_reflns_limit_h_min -18
_diffrn_reflns_limit_k_max 18
_diffrn_reflns_limit_k_min -11
_diffrn_reflns_limit_l_max 20
_diffrn_reflns_limit_l_min -20
_diffrn_reflns_number 13799
_diffrn_reflns_theta_full 27.98
_diffrn_reflns_theta_max 27.98
_diffrn_reflns_theta_min 1.71
_exptl_absorpt_coefficient_mu 25.331
_exptl_absorpt_correction_T_max 0.407
_exptl_absorpt_correction_T_min 0.286
_exptl_absorpt_correction_type numerical
_exptl_crystal_colour 'dark grey'
_exptl_crystal_density_diffrn 7.2385
_exptl_crystal_description isomorphic
_exptl_crystal_F_000 4701
_exptl_crystal_size_max 0.04
_exptl_crystal_size_mid 0.03
_exptl_crystal_size_min 0.02
_refine_diff_density_max 1.48
_refine_diff_density_min -2.34
_refine_ls_extinction_coef 0.075(6)
_refine_ls_extinction_method 'B-C type 1 Gaussian isotropic (Becker & Coppens, 1974)'
_refine_ls_goodness_of_fit_gt 1.36
_refine_ls_goodness_of_fit_ref 0.82
_refine_ls_number_parameters 169
_refine_ls_number_reflns 1180
_refine_ls_R_factor_all 0.1531
_refine_ls_R_factor_gt 0.0369
_refine_ls_shift/su_max 0.0085
_refine_ls_shift/su_mean 0.0014
_refine_ls_structure_factor_coef Fsqd
_refine_ls_weighting_details w=1/(\s^2^(I)+0.0004I^2^)
_refine_ls_weighting_scheme sigma
_refine_ls_wR_factor_gt 0.0536
_refine_ls_wR_factor_ref 0.0696
_reflns_number_gt 386
_reflns_number_total 1180
_reflns_threshold_expression I>2\s(I)
_cod_data_source_file cm062731psi20061117_043422.cif
_cod_data_source_block Ag10Te4Br3_beta_340K
_cod_depositor_comments
;
The following automatic conversions were performed:

'_exptl_absorpt_correction_type' value 'Numerical' changed to
'numerical' according to
/home/saulius/struct/CIF-dictionaries/cif_core.dic dictionary named
'cif_core.dic' version 2.4.1 from 2010-06-29.

Automatic conversion script
Id: cif_fix_values 1715 2011-07-08 13:25:40Z adriana 
;
_cod_database_code 4001323

loop_
_symmetry_equiv_pos_site_id
_symmetry_equiv_pos_as_xyz
1 x,y,z
2 x-y,x,1/2+z
3 y,x,1/2+z
4 -y,x-y,z
5 -x+y,y,z
6 -x,-y,1/2+z
7 -x,-x+y,1/2+z
8 -x+y,-x,z
9 -y,-x,z
10 y,-x+y,1/2+z
11 x-y,-y,1/2+z
12 x,x-y,z
13 -x,-y,-z
14 -x+y,-x,1/2-z
15 -y,-x,1/2-z
16 y,-x+y,-z
17 x-y,-y,-z
18 x,y,1/2-z
19 x,x-y,1/2-z
20 x-y,x,-z
21 y,x,-z
22 -y,x-y,1/2-z
23 -x+y,y,1/2-z
24 -x,-x+y,-z

loop_
_atom_site_label
_atom_site_type_symbol
_atom_site_fract_x
_atom_site_fract_y
_atom_site_fract_z
_atom_site_adp_type
_atom_site_U_iso_or_equiv
_atom_site_symmetry_multiplicity
_atom_site_occupancy
_atom_site_calc_flag
Te1 Te 0.666667 0.333333 0.42175(12) Uani 0.0392(7) 4 1 d
Te2 Te 0.666667 0.333333 0.65929(14) Uani 0.0451(8) 4 1 d
Te3 Te 0.34232(19) 0.00790(12) 0.75 Uani 0.0530(9) 12 1 d
Te1_2a Te 0 0 0.6563(5) Uani 0.066(3) 4 0.443(13) d
Te1_2b Te 0 0 0.5925(4) Uani 0.0326(17) 4 0.571(11) d
Br1 Br 0.5 0 0.5 Uani 0.0492(17) 6 1 d
Br2 Br 0.3338(3) 0.16689(16) 0.49806(11) Uani 0.0506(10) 12 1 d
Ag1 Ag 0.666667 0.333333 0.25 Uani 0.056(2) 2 0.740(17) d
Ag2 Ag -0.1114(6) -0.2228(12) 0.6893(12) Uani 0.165(10) 12 0.367(14) d
Ag2b Ag 0.1146(6) -0.1146(6) 0.7100(10) Uani 0.162(7) 12 0.426(13) d
Ag3 Ag 0.4827(12) 0.1286(8) 0.6255(5) Uani 0.147(4) 24 0.448(10) d
Ag4 Ag 0.3199(16) -0.1560(10) 0.6458(5) Uani 0.166(9) 24 0.494(15) d
Ag5 Ag 0.2379(18) -0.2379(18) 0.690(3) Uani 0.43(3) 12 0.32(2) d
Ag6 Ag 0.4471(5) -0.1059(10) 0.6624(15) Uani 0.117(7) 12 0.35(2) d
Ag7 Ag 0.4493(18) 0.2247(9) 0.664(2) Uani 0.204(14) 12 0.338(18) d
Ag8 Ag 0.0012(18) 0.1941(14) 0.6265(14) Uani 0.147(12) 24 0.303(9) d
Ag9 Ag -0.0001(17) 0.309(3) 0.5924(8) Uani 0.183(16) 24 0.19(3) d
Ag10 Ag 0.1099(15) 0 0.5 Uani 0.136(9) 12 0.210(7) d

loop_
_atom_site_aniso_label
_atom_site_aniso_type_symbol
_atom_site_aniso_U_11
_atom_site_aniso_U_22
_atom_site_aniso_U_33
_atom_site_aniso_U_12
_atom_site_aniso_U_13
_atom_site_aniso_U_23
Te1 Te 0.0468(10) 0.0468(10) 0.0240(10) 0.0234(5) 0 0
Te2 Te 0.0532(10) 0.0532(10) 0.0290(11) 0.0266(5) 0 0
Te3 Te 0.0574(11) 0.0470(12) 0.0650(6) 0.0340(9) 0 0
Te1_2a Te 0.089(5) 0.089(5) 0.021(4) 0.044(2) 0 0
Te1_2b Te 0.0280(17) 0.0280(17) 0.042(4) 0.0140(9) 0 0
Br1 Br 0.057(2) 0.042(2) 0.043(2) 0.0209(12) 0.0031(12) 0.006(2)
Br2 Br 0.0510(15) 0.0521(12) 0.0483(12) 0.0255(7) 0.005(2) 0.0024(12)
Ag1 Ag 0.081(3) 0.081(3) 0.008(2) 0.0403(17) 0 0
Ag2 Ag 0.072(6) 0.095(9) 0.34(3) 0.048(4) 0.040(5) 0.079(11)
Ag2b Ag 0.097(5) 0.097(5) 0.218(19) -0.007(5) 0.023(4) -0.023(4)
Ag3 Ag 0.180(7) 0.070(5) 0.092(4) -0.012(3) 0.056(4) -0.022(3)
Ag4 Ag 0.360(17) 0.128(7) 0.092(4) 0.185(10) -0.048(6) -0.041(4)
Ag5 Ag 0.32(3) 0.32(3) 0.60(5) 0.12(3) 0.18(2) -0.18(2)
Ag6 Ag 0.096(11) 0.037(5) 0.197(13) 0.019(3) -0.012(3) -0.024(6)
Ag7 Ag 0.126(13) 0.15(2) 0.32(3) 0.063(6) -0.014(12) -0.007(6)
Ag8 Ag 0.255(19) 0.141(12) 0.118(10) 0.153(14) -0.048(9) -0.067(8)
Ag9 Ag 0.142(14) 0.25(3) 0.071(5) 0.030(11) 0.009(5) -0.081(11)
Ag10 Ag 0.092(7) 0.179(14) 0.165(13) 0.089(7) -0.012(4) -0.024(8)

loop_
_atom_type_symbol
_atom_type_scat_dispersion_real
_atom_type_scat_dispersion_imag
_atom_type_scat_source
_atom_type_scat_Cromer_Mann_a1
_atom_type_scat_Cromer_Mann_b1
_atom_type_scat_Cromer_Mann_a2
_atom_type_scat_Cromer_Mann_b2
_atom_type_scat_Cromer_Mann_a3
_atom_type_scat_Cromer_Mann_b3
_atom_type_scat_Cromer_Mann_a4
_atom_type_scat_Cromer_Mann_b4
_atom_type_scat_Cromer_Mann_c
Br -0.290 2.460 'International Tables Vol C Tables  4.2.6.8 and 6.1.1.4' 17.1789 2.1723 5.2358 16.579599 5.6377 0.2609 3.9851 41.4328 2.9557
Ag -0.897 1.102 'International Tables Vol C Tables  4.2.6.8 and 6.1.1.4' 19.2808 0.6446 16.688499 7.4726 4.8045 24.6605 1.0463 99.815598 5.179
Te -0.531 1.675 'International Tables Vol C Tables  4.2.6.8 and 6.1.1.4' 19.964399 4.81742 19.0138 0.420885 6.14487 28.5284 2.5239 70.840302 4.352
